data_4067534
loop_
_publ_author_name
'Sun, Wen-Hua'
'Liu, Shaofeng'
'Zhang, Wenjuan'
'Zeng, Yanning'
'Wang, Deligeer'
'Liang, Tongling'

_publ_section_title
;
 Syntheses, Characterization, and the Ethylene (Co-)Polymerization
 Screening of 2-Benzimidazolyl-N-phenylquinoline-8-carboxamide
 Half-Titanocene Chlorides
;
_journal_issue 4
_journal_name_full Organometallics
_journal_page_first 732
_journal_paper_doi 10.1021/om9010033
_journal_volume 29
_journal_year 2010
_chemical_formula_moiety 'C56 H34 Cl0 F4 N8 O3 Ti2'
_chemical_formula_sum 'C56 H34 Cl0 F4 N8 O3 Ti2'
_chemical_formula_weight 1038.71
_chemical_name_systematic
; 
 ? 
;
_space_group_IT_number 14
_symmetry_cell_setting monoclinic
_symmetry_space_group_name_Hall '-P 2yn'
_symmetry_space_group_name_H-M 'P 1 21/n 1'
_atom_sites_solution_hydrogens geom
_atom_sites_solution_primary direct
_atom_sites_solution_secondary difmap
_audit_creation_method SHELXL-97
_cell_angle_alpha 90.00
_cell_angle_beta 110.59(3)
_cell_angle_gamma 90.00
_cell_formula_units_Z 4
_cell_length_a 16.743(3)
_cell_length_b 20.407(4)
_cell_length_c 16.767(3)
_cell_measurement_reflns_used 658
_cell_measurement_temperature 173(2)
_cell_measurement_theta_max 27.48
_cell_measurement_theta_min 1.48
_cell_volume 5363(2)
_computing_cell_refinement 'CrystalClear (Rigaku Inc., 2008)'
_computing_data_collection 'CrystalClear (Rigaku Inc., 2008)'
_computing_data_reduction 'CrystalClear (Rigaku Inc., 2008)'
_computing_molecular_graphics 'XP in Siemens SHELXTL (Sheldrick, 1994)'
_computing_publication_material 'SHELX97 (Sheldrick, 1997)'
_computing_structure_refinement 'SHELXL-97 (Sheldrick, 1997)'
_computing_structure_solution 'SHELXS-97 (Sheldrick, 1990)'
_diffrn_ambient_temperature 173(2)
_diffrn_measured_fraction_theta_full 0.981
_diffrn_measured_fraction_theta_max 0.981
_diffrn_measurement_device_type 'MM007-HF CCD(Saturn 724+)'
_diffrn_measurement_method '\w scans at fixed \c = 45\%'
_diffrn_radiation_monochromator Confocal
_diffrn_radiation_source 'rotating anode'
_diffrn_radiation_type MoK\a
_diffrn_radiation_wavelength 0.71073
_diffrn_reflns_av_R_equivalents 0.0430
_diffrn_reflns_av_sigmaI/netI 0.0479
_diffrn_reflns_limit_h_max 15
_diffrn_reflns_limit_h_min -21
_diffrn_reflns_limit_k_max 26
_diffrn_reflns_limit_k_min -26
_diffrn_reflns_limit_l_max 21
_diffrn_reflns_limit_l_min -14
_diffrn_reflns_number 39746
_diffrn_reflns_theta_full 27.48
_diffrn_reflns_theta_max 27.48
_diffrn_reflns_theta_min 1.48
_exptl_absorpt_coefficient_mu 0.361
_exptl_absorpt_correction_T_max 0.9280
_exptl_absorpt_correction_T_min 0.9119
_exptl_absorpt_correction_type numerical
_exptl_absorpt_process_details 'CrystalClear (Rigaku Inc., 2008)'
_exptl_crystal_colour red
_exptl_crystal_density_diffrn 1.287
_exptl_crystal_density_method 'not measured'
_exptl_crystal_description block
_exptl_crystal_F_000 2120
_exptl_crystal_size_max 0.26
_exptl_crystal_size_mid 0.24
_exptl_crystal_size_min 0.21
_platon_squeeze_details
;
;
_refine_diff_density_max 0.535
_refine_diff_density_min -0.613
_refine_diff_density_rms 0.116
_refine_ls_extinction_method none
_refine_ls_goodness_of_fit_ref 1.074
_refine_ls_hydrogen_treatment constr
_refine_ls_matrix_type full
_refine_ls_number_parameters 658
_refine_ls_number_reflns 12068
_refine_ls_number_restraints 0
_refine_ls_restrained_S_all 1.074
_refine_ls_R_factor_all 0.0825
_refine_ls_R_factor_gt 0.0677
_refine_ls_shift/su_max 0.001
_refine_ls_shift/su_mean 0.000
_refine_ls_structure_factor_coef Fsqd
_refine_ls_weighting_details 'calc w=1/[\s^2^(Fo^2^)+(0.1076P)^2^+2.1998P] where P=(Fo^2^+2Fc^2^)/3'
_refine_ls_weighting_scheme calc
_refine_ls_wR_factor_gt 0.1893
_refine_ls_wR_factor_ref 0.1996
_reflns_number_gt 9113
_reflns_number_total 12068
_reflns_threshold_expression >2sigma(I)
_cod_data_source_file om9010033_si_002.cif
_cod_data_source_block C7
_cod_depositor_comments
;
The following automatic conversions were performed:

'_symmetry_cell_setting' value 'Monoclinic' changed to 'monoclinic'
according to /home/saulius/struct/CIF-dictionaries/cif_core.dic
dictionary named 'cif_core.dic' version 2.4.1 from
2010-06-29.

'_exptl_absorpt_correction_type' value 'Numerical'
changed to 'numerical' according to
/home/saulius/struct/CIF-dictionaries/cif_core.dic dictionary named
'cif_core.dic' version 2.4.1 from 2010-06-29.

Automatic conversion script
Id: cif_fix_values 1715 2011-07-08 13:25:40Z adriana 
;
_cod_original_cell_volume 5362.8(19)
_cod_original_sg_symbol_H-M P2(1)/n
_cod_database_code 4067534

loop_
_symmetry_equiv_pos_as_xyz
'x, y, z'
'-x+1/2, y+1/2, -z+1/2'
'-x, -y, -z'
'x-1/2, -y-1/2, z-1/2'

loop_
_atom_site_label
_atom_site_type_symbol
_atom_site_fract_x
_atom_site_fract_y
_atom_site_fract_z
_atom_site_U_iso_or_equiv
_atom_site_adp_type
_atom_site_occupancy
_atom_site_symmetry_multiplicity
_atom_site_calc_flag
_atom_site_refinement_flags
Ti1 Ti 0.37631(3) 0.42732(2) 0.64944(3) 0.03067(14) Uani 1 1 d .
O1 O 0.25814(13) 0.44585(9) 0.63253(13) 0.0334(4) Uani 1 1 d .
F1 F 0.07243(14) 0.41403(10) 0.61819(14) 0.0536(5) Uani 1 1 d .
N1 N 0.44638(16) 0.39398(12) 0.57561(16) 0.0348(5) Uani 1 1 d .
C1 C 0.5046(2) 0.34485(14) 0.5820(2) 0.0385(6) Uani 1 1 d .
Ti2 Ti 0.35123(3) 0.25666(2) 0.69469(3) 0.03006(14) Uani 1 1 d .
O2 O 0.44662(13) 0.26007(9) 0.80010(13) 0.0345(4) Uani 1 1 d .
F2 F 0.25679(17) 0.52995(12) 0.85324(15) 0.0682(6) Uani 1 1 d .
N2 N 0.48023(17) 0.39762(13) 0.45497(17) 0.0418(6) Uani 1 1 d .
C2 C 0.5446(2) 0.29925(16) 0.6444(2) 0.0471(8) Uani 1 1 d .
H2B H 0.5327 0.2973 0.6958 0.057 Uiso 1 1 calc R
O3 O 0.36230(12) 0.34199(9) 0.67391(12) 0.0325(4) Uani 1 1 d .
F3 F 0.34440(18) 0.28032(12) 0.97818(16) 0.0705(6) Uani 1 1 d .
C3 C 0.6024(3) 0.25641(19) 0.6301(3) 0.0561(9) Uani 1 1 d .
H3A H 0.6291 0.2240 0.6716 0.067 Uiso 1 1 calc R
N3 N 0.33384(15) 0.48891(11) 0.52898(15) 0.0313(5) Uani 1 1 d .
F4 F 0.61054(17) 0.31993(13) 0.95167(17) 0.0744(7) Uani 1 1 d .
C4 C 0.6226(3) 0.2599(2) 0.5553(3) 0.0590(10) Uani 1 1 d .
H4A H 0.6627 0.2300 0.5474 0.071 Uiso 1 1 calc R
N4 N 0.17975(18) 0.52030(12) 0.67750(17) 0.0391(6) Uani 1 1 d .
N5 N 0.33184(17) 0.24237(12) 0.56335(16) 0.0366(5) Uani 1 1 d .
C5 C 0.5850(2) 0.30570(18) 0.4938(3) 0.0535(9) Uani 1 1 d .
H5A H 0.5998 0.3086 0.4442 0.064 Uiso 1 1 calc R
N6 N 0.35457(19) 0.18803(13) 0.45809(17) 0.0436(6) Uani 1 1 d .
C6 C 0.5254(2) 0.34761(16) 0.5053(2) 0.0414(7) Uani 1 1 d .
N7 N 0.42328(15) 0.16497(11) 0.68645(16) 0.0338(5) Uani 1 1 d .
C7 C 0.43472(19) 0.42270(14) 0.49960(19) 0.0339(6) Uani 1 1 d .
C8 C 0.37356(19) 0.47548(13) 0.47363(18) 0.0326(6) Uani 1 1 d .
N8 N 0.4840(2) 0.23092(14) 0.94069(19) 0.0512(7) Uani 1 1 d .
C9 C 0.3560(2) 0.50888(16) 0.3952(2) 0.0418(7) Uani 1 1 d .
H9A H 0.3844 0.4972 0.3572 0.050 Uiso 1 1 calc R
C10 C 0.2975(2) 0.55807(16) 0.3756(2) 0.0439(7) Uani 1 1 d .
H10A H 0.2863 0.5823 0.3245 0.053 Uiso 1 1 calc R
C11 C 0.2535(2) 0.57304(14) 0.4310(2) 0.0378(6) Uani 1 1 d .
C12 C 0.1911(2) 0.62252(15) 0.4104(2) 0.0427(7) Uani 1 1 d .
H12A H 0.1794 0.6467 0.3592 0.051 Uiso 1 1 calc R
C13 C 0.1471(2) 0.63623(15) 0.4631(2) 0.0443(7) Uani 1 1 d .
H13A H 0.1077 0.6716 0.4506 0.053 Uiso 1 1 calc R
C14 C 0.1607(2) 0.59785(14) 0.5352(2) 0.0384(6) Uani 1 1 d .
H14A H 0.1276 0.6063 0.5699 0.046 Uiso 1 1 calc R
C15 C 0.22046(19) 0.54785(13) 0.55887(19) 0.0335(6) Uani 1 1 d .
C16 C 0.27135(18) 0.53614(13) 0.50783(18) 0.0322(6) Uani 1 1 d .
C17 C 0.21953(18) 0.50281(14) 0.62864(18) 0.0330(6) Uani 1 1 d .
C18 C 0.1668(2) 0.47373(15) 0.7334(2) 0.0385(7) Uani 1 1 d .
C19 C 0.1089(2) 0.42314(16) 0.7039(2) 0.0426(7) Uani 1 1 d .
C20 C 0.0856(2) 0.38060(18) 0.7574(3) 0.0520(9) Uani 1 1 d .
H20A H 0.0455 0.3464 0.7348 0.062 Uiso 1 1 calc R
C21 C 0.1228(3) 0.38994(19) 0.8438(3) 0.0602(10) Uani 1 1 d .
H21A H 0.1077 0.3620 0.8816 0.072 Uiso 1 1 calc R
C22 C 0.1809(3) 0.4386(2) 0.8760(3) 0.0597(10) Uani 1 1 d .
H22A H 0.2075 0.4438 0.9359 0.072 Uiso 1 1 calc R
C23 C 0.2008(2) 0.48022(17) 0.8209(2) 0.0490(8) Uani 1 1 d .
C24 C 0.4093(3) 0.4667(2) 0.7899(2) 0.0539(9) Uani 1 1 d .
H24A H 0.3745 0.4604 0.8270 0.065 Uiso 1 1 calc R
C25 C 0.4082(2) 0.52242(16) 0.7385(2) 0.0460(8) Uani 1 1 d .
H25A H 0.3702 0.5614 0.7315 0.055 Uiso 1 1 calc R
C26 C 0.4737(2) 0.51639(14) 0.7050(2) 0.0403(7) Uani 1 1 d .
H26A H 0.4913 0.5501 0.6711 0.048 Uiso 1 1 calc R
C27 C 0.5162(2) 0.45671(15) 0.7368(2) 0.0404(7) Uani 1 1 d .
H27A H 0.5696 0.4412 0.7290 0.049 Uiso 1 1 calc R
C28 C 0.4770(2) 0.42624(16) 0.7873(2) 0.0461(8) Uani 1 1 d .
H28A H 0.4985 0.3863 0.8229 0.055 Uiso 1 1 calc R
C51 C 0.2929(2) 0.27718(15) 0.4883(2) 0.0375(6) Uani 1 1 d .
C52 C 0.2470(2) 0.33570(15) 0.4723(2) 0.0404(7) Uani 1 1 d .
H52A H 0.2340 0.3580 0.5159 0.049 Uiso 1 1 calc R
C53 C 0.2214(2) 0.35989(17) 0.3901(2) 0.0458(7) Uani 1 1 d .
H53A H 0.1913 0.4003 0.3776 0.055 Uiso 1 1 calc R
C54 C 0.2385(2) 0.32658(18) 0.3244(2) 0.0508(8) Uani 1 1 d .
H54A H 0.2208 0.3455 0.2691 0.061 Uiso 1 1 calc R
C55 C 0.2801(2) 0.26765(18) 0.3383(2) 0.0486(8) Uani 1 1 d .
H55A H 0.2898 0.2443 0.2936 0.058 Uiso 1 1 calc R
C56 C 0.3077(2) 0.24337(16) 0.4226(2) 0.0416(7) Uani 1 1 d .
C57 C 0.3668(2) 0.19013(14) 0.5422(2) 0.0374(6) Uani 1 1 d .
C58 C 0.4154(2) 0.14461(15) 0.6074(2) 0.0391(7) Uani 1 1 d .
C59 C 0.4469(2) 0.08528(16) 0.5898(2) 0.0483(8) Uani 1 1 d .
H59A H 0.4395 0.0734 0.5329 0.058 Uiso 1 1 calc R
C60 C 0.4882(2) 0.04494(16) 0.6554(2) 0.0453(8) Uani 1 1 d .
H60A H 0.5093 0.0038 0.6451 0.054 Uiso 1 1 calc R
C61 C 0.4996(2) 0.06491(14) 0.7400(2) 0.0403(7) Uani 1 1 d .
C62 C 0.5407(2) 0.02244(15) 0.8109(2) 0.0464(8) Uani 1 1 d .
H62A H 0.5608 -0.0194 0.8015 0.056 Uiso 1 1 calc R
C63 C 0.5508(2) 0.04174(17) 0.8909(3) 0.0506(8) Uani 1 1 d .
H63A H 0.5744 0.0123 0.9372 0.061 Uiso 1 1 calc R
C64 C 0.5264(2) 0.10514(15) 0.9061(2) 0.0421(7) Uani 1 1 d .
H64A H 0.5377 0.1186 0.9632 0.050 Uiso 1 1 calc R
C65 C 0.4869(2) 0.14838(15) 0.8411(2) 0.0389(6) Uani 1 1 d .
C66 C 0.46960(19) 0.12715(13) 0.75510(19) 0.0347(6) Uani 1 1 d .
C67 C 0.47163(19) 0.21648(14) 0.86278(19) 0.0351(6) Uani 1 1 d .
C68 C 0.4786(3) 0.29618(17) 0.9647(2) 0.0523(9) Uani 1 1 d .
C69 C 0.4124(3) 0.31952(19) 0.9885(2) 0.0548(9) Uani 1 1 d .
C70 C 0.4124(3) 0.3825(2) 1.0228(3) 0.0642(11) Uani 1 1 d .
H70A H 0.3657 0.3973 1.0375 0.077 Uiso 1 1 calc R
C71 C 0.4817(3) 0.4216(2) 1.0342(3) 0.0650(11) Uani 1 1 d .
H71A H 0.4838 0.4637 1.0589 0.078 Uiso 1 1 calc R
C72 C 0.5477(3) 0.4014(2) 1.0108(3) 0.0699(12) Uani 1 1 d .
H72A H 0.5950 0.4296 1.0184 0.084 Uiso 1 1 calc R
C73 C 0.5458(3) 0.3401(2) 0.9763(2) 0.0579(9) Uani 1 1 d .
C74 C 0.2232(2) 0.1934(2) 0.6544(3) 0.0567(9) Uani 1 1 d .
H74A H 0.2041 0.1613 0.6062 0.068 Uiso 1 1 calc R
C75 C 0.2672(2) 0.17840(18) 0.7375(3) 0.0533(9) Uani 1 1 d .
H75A H 0.2866 0.1335 0.7597 0.064 Uiso 1 1 calc R
C76 C 0.2748(3) 0.2329(2) 0.7864(3) 0.0589(10) Uani 1 1 d .
H76A H 0.2987 0.2342 0.8501 0.071 Uiso 1 1 calc R
C77 C 0.2358(3) 0.2856(2) 0.7329(5) 0.0890(19) Uani 1 1 d .
H77A H 0.2239 0.3300 0.7514 0.107 Uiso 1 1 calc R
C78 C 0.2023(3) 0.2595(3) 0.6494(4) 0.0780(16) Uani 1 1 d .
H78B H 0.1634 0.2828 0.5978 0.094 Uiso 1 1 calc R

loop_
_atom_site_aniso_label
_atom_site_aniso_U_11
_atom_site_aniso_U_22
_atom_site_aniso_U_33
_atom_site_aniso_U_23
_atom_site_aniso_U_13
_atom_site_aniso_U_12
Ti1 0.0382(3) 0.0251(2) 0.0291(3) 0.00067(18) 0.0122(2) 0.00018(18)
O1 0.0422(11) 0.0238(9) 0.0361(10) -0.0008(8) 0.0161(9) 0.0003(8)
F1 0.0603(12) 0.0480(11) 0.0525(12) -0.0043(9) 0.0199(10) -0.0047(9)
N1 0.0390(13) 0.0300(11) 0.0350(13) 0.0038(10) 0.0124(11) 0.0042(9)
C1 0.0394(16) 0.0322(14) 0.0430(17) 0.0014(12) 0.0133(13) 0.0024(11)
Ti2 0.0368(3) 0.0235(2) 0.0314(3) 0.00092(19) 0.0139(2) 0.00171(18)
O2 0.0444(11) 0.0257(9) 0.0336(10) 0.0040(8) 0.0142(9) 0.0019(8)
F2 0.0867(17) 0.0649(14) 0.0506(13) -0.0039(11) 0.0214(12) -0.0072(12)
N2 0.0453(15) 0.0409(14) 0.0415(15) -0.0015(11) 0.0180(12) 0.0034(11)
C2 0.0497(19) 0.0424(17) 0.0491(19) 0.0019(15) 0.0171(16) 0.0020(14)
O3 0.0398(11) 0.0267(9) 0.0308(10) 0.0013(8) 0.0120(9) 0.0023(8)
F3 0.0934(18) 0.0553(13) 0.0671(15) -0.0026(12) 0.0335(14) -0.0032(13)
C3 0.054(2) 0.0481(19) 0.061(2) 0.0068(17) 0.0145(18) 0.0142(16)
N3 0.0378(12) 0.0261(10) 0.0301(12) -0.0004(9) 0.0124(10) -0.0004(9)
F4 0.0792(17) 0.0681(15) 0.0722(16) 0.0085(13) 0.0221(14) 0.0029(13)
C4 0.058(2) 0.057(2) 0.061(2) -0.0017(18) 0.0200(19) 0.0157(18)
N4 0.0529(15) 0.0311(12) 0.0378(14) -0.0001(10) 0.0213(12) 0.0037(11)
N5 0.0452(14) 0.0297(12) 0.0353(13) -0.0004(10) 0.0149(11) 0.0039(10)
C5 0.052(2) 0.052(2) 0.054(2) -0.0061(17) 0.0154(17) 0.0101(16)
N6 0.0551(16) 0.0405(14) 0.0393(14) -0.0035(11) 0.0218(13) 0.0017(12)
C6 0.0445(17) 0.0385(15) 0.0417(17) -0.0019(13) 0.0157(14) 0.0028(13)
N7 0.0373(13) 0.0266(11) 0.0405(13) -0.0002(10) 0.0171(11) 0.0015(9)
C7 0.0375(15) 0.0333(13) 0.0325(14) 0.0014(11) 0.0142(12) 0.0011(11)
C8 0.0385(15) 0.0272(12) 0.0323(14) 0.0012(11) 0.0127(12) -0.0003(10)
N8 0.073(2) 0.0370(14) 0.0423(16) 0.0050(12) 0.0186(15) 0.0061(13)
C9 0.0505(18) 0.0435(16) 0.0343(16) 0.0025(13) 0.0185(14) 0.0018(14)
C10 0.0550(19) 0.0408(16) 0.0369(16) 0.0088(14) 0.0174(15) 0.0024(14)
C11 0.0454(17) 0.0309(14) 0.0354(16) 0.0025(12) 0.0120(13) -0.0002(12)
C12 0.0542(19) 0.0344(15) 0.0391(17) 0.0040(13) 0.0159(15) 0.0046(13)
C13 0.0535(19) 0.0316(14) 0.0476(18) 0.0023(13) 0.0176(15) 0.0070(13)
C14 0.0455(17) 0.0294(13) 0.0438(17) -0.0022(12) 0.0199(14) 0.0002(12)
C15 0.0411(15) 0.0254(12) 0.0340(14) -0.0022(11) 0.0134(12) 0.0000(11)
C16 0.0403(15) 0.0226(11) 0.0328(14) -0.0006(11) 0.0119(12) 0.0009(10)
C17 0.0368(15) 0.0292(13) 0.0320(14) -0.0022(11) 0.0107(12) 0.0008(11)
C18 0.0454(17) 0.0343(14) 0.0418(17) 0.0008(13) 0.0229(14) 0.0036(12)
C19 0.0455(17) 0.0394(16) 0.0483(19) 0.0033(14) 0.0231(15) 0.0061(13)
C20 0.058(2) 0.0441(18) 0.062(2) 0.0103(16) 0.0305(19) 0.0081(15)
C21 0.073(3) 0.048(2) 0.073(3) 0.0175(19) 0.043(2) 0.0104(18)
C22 0.085(3) 0.057(2) 0.0413(19) 0.0074(17) 0.0268(19) 0.009(2)
C23 0.059(2) 0.0410(17) 0.051(2) -0.0004(15) 0.0247(17) 0.0014(15)
C24 0.060(2) 0.061(2) 0.0415(19) -0.0102(17) 0.0188(17) -0.0183(18)
C25 0.0524(19) 0.0380(16) 0.0451(18) -0.0115(14) 0.0140(15) -0.0038(13)
C26 0.0470(17) 0.0305(14) 0.0408(17) -0.0003(12) 0.0122(14) -0.0054(12)
C27 0.0392(16) 0.0377(15) 0.0380(16) -0.0021(13) 0.0055(13) -0.0034(12)
C28 0.062(2) 0.0366(16) 0.0332(16) 0.0061(13) 0.0083(15) -0.0049(14)
C51 0.0427(16) 0.0345(14) 0.0351(15) -0.0021(12) 0.0133(13) -0.0032(12)
C52 0.0472(17) 0.0364(15) 0.0365(16) -0.0035(13) 0.0133(14) -0.0013(12)
C53 0.0529(19) 0.0398(16) 0.0394(17) 0.0007(14) 0.0094(15) 0.0006(14)
C54 0.063(2) 0.0489(19) 0.0363(17) 0.0013(15) 0.0119(16) -0.0007(16)
C55 0.060(2) 0.0473(18) 0.0392(18) -0.0029(15) 0.0188(16) 0.0012(15)
C56 0.0479(18) 0.0378(15) 0.0381(17) -0.0013(13) 0.0139(14) 0.0011(13)
C57 0.0472(17) 0.0282(13) 0.0404(16) -0.0036(12) 0.0199(14) 0.0006(12)
C58 0.0452(17) 0.0331(14) 0.0407(16) -0.0019(13) 0.0172(14) -0.0004(12)
C59 0.059(2) 0.0368(16) 0.054(2) -0.0035(15) 0.0252(17) 0.0040(14)
C60 0.0476(18) 0.0329(15) 0.060(2) -0.0016(14) 0.0241(16) 0.0026(13)
C61 0.0404(16) 0.0294(13) 0.0529(19) 0.0014(13) 0.0186(15) 0.0008(11)
C62 0.0456(18) 0.0284(14) 0.062(2) 0.0046(14) 0.0152(16) 0.0035(12)
C63 0.0471(19) 0.0389(17) 0.061(2) 0.0127(16) 0.0135(17) 0.0031(14)
C64 0.0449(17) 0.0344(15) 0.0451(18) 0.0074(13) 0.0136(14) 0.0019(12)
C65 0.0417(16) 0.0320(14) 0.0432(17) 0.0026(13) 0.0151(14) 0.0027(12)
C66 0.0380(15) 0.0264(12) 0.0406(16) 0.0003(11) 0.0150(13) -0.0003(11)
C67 0.0396(15) 0.0297(13) 0.0361(15) 0.0048(12) 0.0133(13) -0.0004(11)
C68 0.072(2) 0.0432(18) 0.0381(18) 0.0072(14) 0.0154(17) 0.0054(16)
C69 0.076(3) 0.0483(19) 0.0409(19) 0.0006(16) 0.0211(18) 0.0029(18)
C70 0.091(3) 0.049(2) 0.056(2) -0.0020(18) 0.029(2) 0.008(2)
C71 0.097(3) 0.047(2) 0.044(2) -0.0059(17) 0.015(2) 0.002(2)
C72 0.081(3) 0.059(2) 0.055(2) 0.004(2) 0.006(2) -0.007(2)
C73 0.069(2) 0.053(2) 0.046(2) 0.0085(17) 0.0129(18) 0.0056(18)
C74 0.048(2) 0.067(2) 0.056(2) -0.0125(19) 0.0187(17) -0.0176(17)
C75 0.052(2) 0.0453(18) 0.069(2) 0.0128(17) 0.0283(18) 0.0006(15)
C76 0.051(2) 0.077(3) 0.056(2) -0.005(2) 0.0267(18) -0.0104(19)
C77 0.083(3) 0.048(2) 0.170(6) -0.018(3) 0.087(4) -0.005(2)
C78 0.048(2) 0.097(4) 0.093(4) 0.050(3) 0.030(2) 0.015(2)

loop_
_atom_type_symbol
_atom_type_description
_atom_type_scat_dispersion_real
_atom_type_scat_dispersion_imag
_atom_type_scat_source
C C 0.0033 0.0016 'International Tables Vol C Tables 4.2.6.8 and 6.1.1.4'
H H 0.0000 0.0000 'International Tables Vol C Tables 4.2.6.8 and 6.1.1.4'
N N 0.0061 0.0033 'International Tables Vol C Tables 4.2.6.8 and 6.1.1.4'
O O 0.0106 0.0060 'International Tables Vol C Tables 4.2.6.8 and 6.1.1.4'
F F 0.0171 0.0103 'International Tables Vol C Tables 4.2.6.8 and 6.1.1.4'
Cl Cl 0.1484 0.1585 'International Tables Vol C Tables 4.2.6.8 and 6.1.1.4'
Ti Ti 0.2776 0.4457 'International Tables Vol C Tables 4.2.6.8 and 6.1.1.4'

loop_
_geom_angle_atom_site_label_1
_geom_angle_atom_site_label_2
_geom_angle_atom_site_label_3
_geom_angle
O3 Ti1 O1 90.79(9)
O3 Ti1 N1 88.04(9)
O1 Ti1 N1 137.12(10)
O3 Ti1 N3 134.76(9)
O1 Ti1 N3 77.13(9)
N1 Ti1 N3 73.71(9)
O3 Ti1 C28 82.72(10)
O1 Ti1 C28 119.50(12)
N1 Ti1 C28 102.85(12)
N3 Ti1 C28 141.05(10)
O3 Ti1 C24 95.97(12)
O1 Ti1 C24 87.05(12)
N1 Ti1 C24 135.70(12)
N3 Ti1 C24 126.07(12)
C28 Ti1 C24 35.06(14)
O3 Ti1 C27 106.32(10)
O1 Ti1 C27 141.37(10)
N1 Ti1 C27 79.04(11)
N3 Ti1 C27 110.08(10)
C28 Ti1 C27 34.36(12)
C24 Ti1 C27 57.44(13)
O3 Ti1 C25 130.74(11)
O1 Ti1 C25 85.72(11)
N1 Ti1 C25 125.70(11)
N3 Ti1 C25 92.16(11)
C28 Ti1 C25 57.60(12)
C24 Ti1 C25 34.82(12)
C27 Ti1 C25 56.74(12)
O3 Ti1 C26 139.42(10)
O1 Ti1 C26 115.41(10)
N1 Ti1 C26 91.72(11)
N3 Ti1 C26 83.32(10)
C28 Ti1 C26 57.80(11)
C24 Ti1 C26 57.76(12)
C27 Ti1 C26 34.60(11)
C25 Ti1 C26 34.02(12)
C17 O1 Ti1 129.57(18)
C7 N1 C1 104.6(2)
C7 N1 Ti1 119.37(19)
C1 N1 Ti1 136.0(2)
N1 C1 C2 133.5(3)
N1 C1 C6 106.7(3)
C2 C1 C6 119.7(3)
O3 Ti2 O2 91.96(9)
O3 Ti2 N5 85.46(9)
O2 Ti2 N5 136.96(10)
O3 Ti2 N7 134.21(9)
O2 Ti2 N7 78.29(9)
N5 Ti2 N7 73.36(9)
O3 Ti2 C77 87.68(14)
O2 Ti2 C77 103.9(2)
N5 Ti2 C77 118.8(2)
N7 Ti2 C77 138.10(14)
O3 Ti2 C78 94.81(14)
O2 Ti2 C78 138.09(16)
N5 Ti2 C78 84.85(17)
N7 Ti2 C78 122.19(17)
C77 Ti2 C78 35.4(2)
O3 Ti2 C76 116.09(13)
O2 Ti2 C76 82.77(12)
N5 Ti2 C76 136.21(13)
N7 Ti2 C76 106.98(13)
C77 Ti2 C76 34.89(18)
C78 Ti2 C76 57.23(16)
O3 Ti2 C74 127.78(13)
O2 Ti2 C74 130.76(12)
N5 Ti2 C74 80.67(13)
N7 Ti2 C74 88.85(12)
C77 Ti2 C74 57.53(17)
C78 Ti2 C74 34.19(16)
C76 Ti2 C74 55.78(14)
O3 Ti2 C75 144.48(11)
O2 Ti2 C75 97.71(12)
N5 Ti2 C75 109.02(13)
N7 Ti2 C75 81.30(11)
C77 Ti2 C75 56.83(15)
C78 Ti2 C75 56.15(14)
C76 Ti2 C75 33.15(14)
C74 Ti2 C75 33.07(14)
C67 O2 Ti2 129.24(18)
C7 N2 C6 103.8(3)
C1 C2 C3 118.2(3)
C1 C2 H2B 120.9
C3 C2 H2B 120.9
Ti2 O3 Ti1 177.21(12)
C2 C3 C4 121.5(4)
C2 C3 H3A 119.2
C4 C3 H3A 119.2
C8 N3 C16 118.7(2)
C8 N3 Ti1 115.11(18)
C16 N3 Ti1 126.13(18)
C5 C4 C3 120.9(4)
C5 C4 H4A 119.6
C3 C4 H4A 119.6
C17 N4 C18 118.5(3)
C57 N5 C51 106.3(3)
C57 N5 Ti2 117.8(2)
C51 N5 Ti2 135.8(2)
C4 C5 C6 118.8(4)
C4 C5 H5A 120.6
C6 C5 H5A 120.6
C57 N6 C56 106.1(3)
N2 C6 C5 130.3(3)
N2 C6 C1 108.8(3)
C5 C6 C1 120.8(3)
C58 N7 C66 118.7(2)
C58 N7 Ti2 116.4(2)
C66 N7 Ti2 124.74(19)
N2 C7 N1 116.0(3)
N2 C7 C8 126.7(3)
N1 C7 C8 117.3(3)
N3 C8 C9 123.4(3)
N3 C8 C7 114.4(2)
C9 C8 C7 122.2(3)
C67 N8 C68 120.4(3)
C10 C9 C8 118.4(3)
C10 C9 H9A 120.8
C8 C9 H9A 120.8
C9 C10 C11 120.1(3)
C9 C10 H10A 120.0
C11 C10 H10A 120.0
C12 C11 C10 120.7(3)
C12 C11 C16 120.1(3)
C10 C11 C16 119.2(3)
C13 C12 C11 120.9(3)
C13 C12 H12A 119.6
C11 C12 H12A 119.6
C12 C13 C14 119.2(3)
C12 C13 H13A 120.4
C14 C13 H13A 120.4
C15 C14 C13 123.0(3)
C15 C14 H14A 118.5
C13 C14 H14A 118.5
C14 C15 C16 118.4(3)
C14 C15 C17 118.2(3)
C16 C15 C17 122.8(2)
N3 C16 C15 121.6(3)
N3 C16 C11 120.1(3)
C15 C16 C11 118.2(3)
N4 C17 O1 124.9(3)
N4 C17 C15 118.9(3)
O1 C17 C15 116.2(2)
C23 C18 C19 115.3(3)
C23 C18 N4 122.8(3)
C19 C18 N4 121.3(3)
F1 C19 C18 118.5(3)
F1 C19 C20 118.0(3)
C18 C19 C20 123.5(3)
C21 C20 C19 117.7(4)
C21 C20 H20A 121.1
C19 C20 H20A 121.1
C22 C21 C20 121.0(4)
C22 C21 H21A 119.5
C20 C21 H21A 119.5
C21 C22 C23 119.4(4)
C21 C22 H22A 120.3
C23 C22 H22A 120.3
F2 C23 C22 119.2(3)
F2 C23 C18 117.7(3)
C22 C23 C18 123.1(4)
C28 C24 C25 106.8(3)
C28 C24 Ti1 71.4(2)
C25 C24 Ti1 73.74(19)
C28 C24 H24A 126.4
C25 C24 H24A 126.4
Ti1 C24 H24A 126.4
C26 C25 C24 109.1(3)
C26 C25 Ti1 73.33(18)
C24 C25 Ti1 71.44(19)
C26 C25 H25A 125.4
C24 C25 H25A 125.4
Ti1 C25 H25A 125.4
C25 C26 C27 106.5(3)
C25 C26 Ti1 72.65(18)
C27 C26 Ti1 71.21(17)
C25 C26 H26A 126.6
C27 C26 H26A 126.6
Ti1 C26 H26A 126.6
C28 C27 C26 109.4(3)
C28 C27 Ti1 71.70(19)
C26 C27 Ti1 74.19(18)
C28 C27 H27A 125.2
C26 C27 H27A 125.2
Ti1 C27 H27A 125.2
C27 C28 C24 108.2(3)
C27 C28 Ti1 73.95(19)
C24 C28 Ti1 73.6(2)
C27 C28 H28A 125.6
C24 C28 H28A 125.6
Ti1 C28 H28A 125.6
N5 C51 C52 131.6(3)
N5 C51 C56 107.7(3)
C52 C51 C56 120.7(3)
C53 C52 C51 117.1(3)
C53 C52 H52A 121.4
C51 C52 H52A 121.4
C52 C53 C54 122.0(3)
C52 C53 H53A 119.0
C54 C53 H53A 119.0
C55 C54 C53 121.5(3)
C55 C54 H54A 119.2
C53 C54 H54A 119.2
C54 C55 C56 116.5(3)
C54 C55 H55A 121.7
C56 C55 H55A 121.7
N6 C56 C51 107.2(3)
N6 C56 C55 130.8(3)
C51 C56 C55 122.0(3)
N5 C57 N6 112.7(3)
N5 C57 C58 119.9(3)
N6 C57 C58 127.3(3)
N7 C58 C59 124.2(3)
N7 C58 C57 112.3(3)
C59 C58 C57 123.5(3)
C60 C59 C58 118.7(3)
C60 C59 H59A 120.6
C58 C59 H59A 120.6
C59 C60 C61 119.1(3)
C59 C60 H60A 120.4
C61 C60 H60A 120.4
C66 C61 C60 120.1(3)
C66 C61 C62 119.2(3)
C60 C61 C62 120.7(3)
C63 C62 C61 120.2(3)
C63 C62 H62A 119.9
C61 C62 H62A 119.9
C62 C63 C64 120.3(3)
C62 C63 H63A 119.8
C64 C63 H63A 119.8
C65 C64 C63 122.4(3)
C65 C64 H64A 118.8
C63 C64 H64A 118.8
C64 C65 C66 118.2(3)
C64 C65 C67 118.9(3)
C66 C65 C67 122.6(3)
N7 C66 C61 118.8(3)
N7 C66 C65 121.8(3)
C61 C66 C65 119.4(3)
N8 C67 O2 123.0(3)
N8 C67 C65 119.0(3)
O2 C67 C65 117.9(3)
C69 C68 C73 115.1(4)
C69 C68 N8 123.1(4)
C73 C68 N8 121.3(4)
F3 C69 C68 118.8(3)
F3 C69 C70 118.2(4)
C68 C69 C70 123.0(4)
C71 C70 C69 118.0(4)
C71 C70 H70A 121.0
C69 C70 H70A 121.0
C72 C71 C70 121.3(4)
C72 C71 H71A 119.3
C70 C71 H71A 119.3
C71 C72 C73 119.7(4)
C71 C72 H72A 120.1
C73 C72 H72A 120.1
F4 C73 C72 120.3(4)
F4 C73 C68 117.0(4)
C72 C73 C68 122.8(4)
C75 C74 C78 108.2(4)
C75 C74 Ti2 73.9(2)
C78 C74 Ti2 71.0(2)
C75 C74 H74A 125.7
C78 C74 H74A 125.7
Ti2 C74 H74A 125.7
C76 C75 C74 109.7(4)
C76 C75 Ti2 72.3(2)
C74 C75 Ti2 73.0(2)
C76 C75 H75A 125.1
C74 C75 H75A 125.1
Ti2 C75 H75A 125.1
C75 C76 C77 108.4(4)
C75 C76 Ti2 74.5(2)
C77 C76 Ti2 70.4(2)
C75 C76 H76A 125.7
C77 C76 H76A 125.7
Ti2 C76 H76A 125.7
C76 C77 C78 106.1(4)
C76 C77 Ti2 74.7(2)
C78 C77 Ti2 73.2(3)
C76 C77 H77A 126.4
C78 C77 H77A 126.4
Ti2 C77 H77A 126.4
C74 C78 C77 107.6(4)
C74 C78 Ti2 74.8(2)
C77 C78 Ti2 71.4(3)
C74 C78 H78B 125.9
C77 C78 H78B 125.9
Ti2 C78 H78B 125.9

loop_
_geom_bond_atom_site_label_1
_geom_bond_atom_site_label_2
_geom_bond_distance
Ti1 O3 1.8230(19)
Ti1 O1 1.935(2)
Ti1 N1 2.096(3)
Ti1 N3 2.270(2)
Ti1 C28 2.334(3)
Ti1 C24 2.362(4)
Ti1 C27 2.362(3)
Ti1 C25 2.392(3)
Ti1 C26 2.401(3)
O1 C17 1.320(3)
F1 C19 1.362(4)
N1 C7 1.353(4)
N1 C1 1.376(4)
C1 C2 1.385(5)
C1 C6 1.447(5)
Ti2 O3 1.7982(19)
Ti2 O2 1.922(2)
Ti2 N5 2.130(3)
Ti2 N7 2.257(2)
Ti2 C77 2.316(4)
Ti2 C78 2.339(4)
Ti2 C76 2.371(4)
Ti2 C74 2.387(4)
Ti2 C75 2.399(4)
O2 C67 1.327(3)
F2 C23 1.358(4)
N2 C7 1.343(4)
N2 C6 1.370(4)
C2 C3 1.387(5)
C2 H2B 0.9500
F3 C69 1.351(5)
C3 C4 1.410(6)
C3 H3A 0.9500
N3 C8 1.346(4)
N3 C16 1.374(4)
F4 C73 1.353(5)
C4 C5 1.370(6)
C4 H4A 0.9500
N4 C17 1.275(4)
N4 C18 1.404(4)
N5 C57 1.323(4)
N5 C51 1.391(4)
C5 C6 1.379(5)
C5 H5A 0.9500
N6 C57 1.353(4)
N6 C56 1.384(4)
N7 C58 1.350(4)
N7 C66 1.376(4)
C7 C8 1.444(4)
C8 C9 1.417(4)
N8 C67 1.283(4)
N8 C68 1.403(4)
C9 C10 1.360(5)
C9 H9A 0.9500
C10 C11 1.407(5)
C10 H10A 0.9500
C11 C12 1.406(4)
C11 C16 1.430(4)
C12 C13 1.362(5)
C12 H12A 0.9500
C13 C14 1.391(5)
C13 H13A 0.9500
C14 C15 1.386(4)
C14 H14A 0.9500
C15 C16 1.424(4)
C15 C17 1.492(4)
C18 C23 1.381(5)
C18 C19 1.383(5)
C19 C20 1.398(5)
C20 C21 1.374(6)
C20 H20A 0.9500
C21 C22 1.362(6)
C21 H21A 0.9500
C22 C23 1.379(5)
C22 H22A 0.9500
C24 C28 1.415(6)
C24 C25 1.423(5)
C24 H24A 1.0000
C25 C26 1.402(5)
C25 H25A 1.0000
C26 C27 1.417(4)
C26 H26A 1.0000
C27 C28 1.387(5)
C27 H27A 1.0000
C28 H28A 1.0000
C51 C52 1.394(4)
C51 C56 1.395(4)
C52 C53 1.382(5)
C52 H52A 0.9500
C53 C54 1.407(5)
C53 H53A 0.9500
C54 C55 1.368(5)
C54 H54A 0.9500
C55 C56 1.413(5)
C55 H55A 0.9500
C57 C58 1.448(4)
C58 C59 1.393(4)
C59 C60 1.352(5)
C59 H59A 0.9500
C60 C61 1.422(5)
C60 H60A 0.9500
C61 C66 1.421(4)
C61 C62 1.436(5)
C62 C63 1.351(5)
C62 H62A 0.9500
C63 C64 1.406(5)
C63 H63A 0.9500
C64 C65 1.377(4)
C64 H64A 0.9500
C65 C66 1.435(4)
C65 C67 1.481(4)
C68 C69 1.389(6)
C68 C73 1.398(6)
C69 C70 1.407(5)
C70 C71 1.364(7)
C70 H70A 0.9500
C71 C72 1.360(7)
C71 H71A 0.9500
C72 C73 1.374(6)
C72 H72A 0.9500
C74 C75 1.362(6)
C74 C78 1.390(7)
C74 H74A 1.0000
C75 C76 1.361(6)
C75 H75A 1.0000
C76 C77 1.406(7)
C76 H76A 1.0000
C77 C78 1.416(8)
C77 H77A 1.0000
C78 H78B 1.0000

loop_
_geom_torsion_atom_site_label_1
_geom_torsion_atom_site_label_2
_geom_torsion_atom_site_label_3
_geom_torsion_atom_site_label_4
_geom_torsion
O3 Ti1 O1 C17 164.7(2)
N1 Ti1 O1 C17 -107.3(2)
N3 Ti1 O1 C17 -59.3(2)
C28 Ti1 O1 C17 82.7(3)
C24 Ti1 O1 C17 68.8(2)
C27 Ti1 O1 C17 46.9(3)
C25 Ti1 O1 C17 33.9(2)
C26 Ti1 O1 C17 16.8(3)
O3 Ti1 N1 C7 138.8(2)
O1 Ti1 N1 C7 49.7(3)
N3 Ti1 N1 C7 0.7(2)
C28 Ti1 N1 C7 -139.1(2)
C24 Ti1 N1 C7 -124.7(2)
C27 Ti1 N1 C7 -114.2(2)
C25 Ti1 N1 C7 -80.0(3)
C26 Ti1 N1 C7 -81.8(2)
O3 Ti1 N1 C1 -38.3(3)
O1 Ti1 N1 C1 -127.3(3)
N3 Ti1 N1 C1 -176.4(3)
C28 Ti1 N1 C1 43.8(3)
C24 Ti1 N1 C1 58.3(4)
C27 Ti1 N1 C1 68.7(3)
C25 Ti1 N1 C1 102.9(3)
C26 Ti1 N1 C1 101.1(3)
C7 N1 C1 C2 177.9(4)
Ti1 N1 C1 C2 -4.7(6)
C7 N1 C1 C6 0.2(3)
Ti1 N1 C1 C6 177.5(2)
O3 Ti2 O2 C67 167.5(2)
N5 Ti2 O2 C67 -107.1(3)
N7 Ti2 O2 C67 -57.7(2)
C77 Ti2 O2 C67 79.4(3)
C78 Ti2 O2 C67 68.0(3)
C76 Ti2 O2 C67 51.4(3)
C74 Ti2 O2 C67 20.4(3)
C75 Ti2 O2 C67 21.7(3)
N1 C1 C2 C3 -178.9(4)
C6 C1 C2 C3 -1.4(5)
O2 Ti2 O3 Ti1 98(3)
N5 Ti2 O3 Ti1 -39(3)
N7 Ti2 O3 Ti1 23(3)
C77 Ti2 O3 Ti1 -158(3)
C78 Ti2 O3 Ti1 -123(3)
C76 Ti2 O3 Ti1 -179(100)
C74 Ti2 O3 Ti1 -113(3)
C75 Ti2 O3 Ti1 -155(3)
O1 Ti1 O3 Ti2 135(3)
N1 Ti1 O3 Ti2 -3(3)
N3 Ti1 O3 Ti2 62(3)
C28 Ti1 O3 Ti2 -106(3)
C24 Ti1 O3 Ti2 -138(3)
C27 Ti1 O3 Ti2 -81(3)
C25 Ti1 O3 Ti2 -140(3)
C26 Ti1 O3 Ti2 -93(3)
C1 C2 C3 C4 1.8(6)
O3 Ti1 N3 C8 -71.5(2)
O1 Ti1 N3 C8 -149.5(2)
N1 Ti1 N3 C8 -1.34(19)
C28 Ti1 N3 C8 89.1(3)
C24 Ti1 N3 C8 133.9(2)
C27 Ti1 N3 C8 70.1(2)
C25 Ti1 N3 C8 125.3(2)
C26 Ti1 N3 C8 92.4(2)
O3 Ti1 N3 C16 106.8(2)
O1 Ti1 N3 C16 28.8(2)
N1 Ti1 N3 C16 177.0(2)
C28 Ti1 N3 C16 -92.6(3)
C24 Ti1 N3 C16 -47.8(3)
C27 Ti1 N3 C16 -111.5(2)
C25 Ti1 N3 C16 -56.3(2)
C26 Ti1 N3 C16 -89.2(2)
C2 C3 C4 C5 -0.4(7)
O3 Ti2 N5 C57 140.4(2)
O2 Ti2 N5 C57 52.4(3)
N7 Ti2 N5 C57 1.5(2)
C77 Ti2 N5 C57 -134.7(2)
C78 Ti2 N5 C57 -124.3(3)
C76 Ti2 N5 C57 -95.9(3)
C74 Ti2 N5 C57 -90.1(3)
C75 Ti2 N5 C57 -72.8(3)
O3 Ti2 N5 C51 -35.5(3)
O2 Ti2 N5 C51 -123.5(3)
N7 Ti2 N5 C51 -174.4(3)
C77 Ti2 N5 C51 49.3(3)
C78 Ti2 N5 C51 59.8(3)
C76 Ti2 N5 C51 88.2(3)
C74 Ti2 N5 C51 94.0(3)
C75 Ti2 N5 C51 111.3(3)
C3 C4 C5 C6 -1.6(6)
C7 N2 C6 C5 -177.6(4)
C7 N2 C6 C1 -0.4(3)
C4 C5 C6 N2 178.9(4)
C4 C5 C6 C1 2.0(5)
N1 C1 C6 N2 0.1(4)
C2 C1 C6 N2 -178.0(3)
N1 C1 C6 C5 177.6(3)
C2 C1 C6 C5 -0.5(5)
O3 Ti2 N7 C58 -69.8(2)
O2 Ti2 N7 C58 -151.0(2)
N5 Ti2 N7 C58 -3.8(2)
C77 Ti2 N7 C58 111.1(3)
C78 Ti2 N7 C58 68.8(3)
C76 Ti2 N7 C58 130.4(2)
C74 Ti2 N7 C58 76.8(2)
C75 Ti2 N7 C58 109.2(2)
O3 Ti2 N7 C66 114.2(2)
O2 Ti2 N7 C66 33.0(2)
N5 Ti2 N7 C66 -179.7(2)
C77 Ti2 N7 C66 -64.9(4)
C78 Ti2 N7 C66 -107.1(3)
C76 Ti2 N7 C66 -45.6(3)
C74 Ti2 N7 C66 -99.1(2)
C75 Ti2 N7 C66 -66.8(2)
C6 N2 C7 N1 0.6(4)
C6 N2 C7 C8 -177.6(3)
C1 N1 C7 N2 -0.5(4)
Ti1 N1 C7 N2 -178.4(2)
C1 N1 C7 C8 177.9(3)
Ti1 N1 C7 C8 0.0(4)
C16 N3 C8 C9 1.8(4)
Ti1 N3 C8 C9 -179.7(2)
C16 N3 C8 C7 -176.7(2)
Ti1 N3 C8 C7 1.7(3)
N2 C7 C8 N3 177.0(3)
N1 C7 C8 N3 -1.2(4)
N2 C7 C8 C9 -1.6(5)
N1 C7 C8 C9 -179.7(3)
N3 C8 C9 C10 1.6(5)
C7 C8 C9 C10 -180.0(3)
C8 C9 C10 C11 -2.5(5)
C9 C10 C11 C12 -178.2(3)
C9 C10 C11 C16 0.2(5)
C10 C11 C12 C13 178.6(3)
C16 C11 C12 C13 0.2(5)
C11 C12 C13 C14 -4.0(5)
C12 C13 C14 C15 3.3(5)
C13 C14 C15 C16 1.3(5)
C13 C14 C15 C17 -169.9(3)
C8 N3 C16 C15 173.1(3)
Ti1 N3 C16 C15 -5.2(4)
C8 N3 C16 C11 -4.2(4)
Ti1 N3 C16 C11 177.6(2)
C14 C15 C16 N3 177.7(3)
C17 C15 C16 N3 -11.5(4)
C14 C15 C16 C11 -5.0(4)
C17 C15 C16 C11 165.7(3)
C12 C11 C16 N3 -178.4(3)
C10 C11 C16 N3 3.2(4)
C12 C11 C16 C15 4.3(4)
C10 C11 C16 C15 -174.1(3)
C18 N4 C17 O1 -7.8(5)
C18 N4 C17 C15 169.4(3)
Ti1 O1 C17 N4 -121.9(3)
Ti1 O1 C17 C15 60.8(3)
C14 C15 C17 N4 -17.0(4)
C16 C15 C17 N4 172.3(3)
C14 C15 C17 O1 160.5(3)
C16 C15 C17 O1 -10.2(4)
C17 N4 C18 C23 117.1(4)
C17 N4 C18 C19 -72.3(4)
C23 C18 C19 F1 179.7(3)
N4 C18 C19 F1 8.4(4)
C23 C18 C19 C20 -0.3(5)
N4 C18 C19 C20 -171.6(3)
F1 C19 C20 C21 179.8(3)
C18 C19 C20 C21 -0.1(5)
C19 C20 C21 C22 -0.7(6)
C20 C21 C22 C23 1.9(6)
C21 C22 C23 F2 177.9(3)
C21 C22 C23 C18 -2.4(6)
C19 C18 C23 F2 -178.7(3)
N4 C18 C23 F2 -7.6(5)
C19 C18 C23 C22 1.6(5)
N4 C18 C23 C22 172.7(3)
O3 Ti1 C24 C28 68.2(2)
O1 Ti1 C24 C28 158.7(2)
N1 Ti1 C24 C28 -25.1(3)
N3 Ti1 C24 C28 -129.6(2)
C27 Ti1 C24 C28 -37.33(19)
C25 Ti1 C24 C28 -114.5(3)
C26 Ti1 C24 C28 -78.6(2)
O3 Ti1 C24 C25 -177.2(2)
O1 Ti1 C24 C25 -86.8(2)
N1 Ti1 C24 C25 89.4(3)
N3 Ti1 C24 C25 -15.0(3)
C28 Ti1 C24 C25 114.5(3)
C27 Ti1 C24 C25 77.2(2)
C26 Ti1 C24 C25 36.0(2)
C28 C24 C25 C26 0.1(4)
Ti1 C24 C25 C26 -64.1(2)
C28 C24 C25 Ti1 64.2(2)
O3 Ti1 C25 C26 121.0(2)
O1 Ti1 C25 C26 -151.6(2)
N1 Ti1 C25 C26 -3.3(2)
N3 Ti1 C25 C26 -74.7(2)
C28 Ti1 C25 C26 79.2(2)
C24 Ti1 C25 C26 117.4(3)
C27 Ti1 C25 C26 38.02(19)
O3 Ti1 C25 C24 3.6(3)
O1 Ti1 C25 C24 91.0(2)
N1 Ti1 C25 C24 -120.7(2)
N3 Ti1 C25 C24 167.9(2)
C28 Ti1 C25 C24 -38.2(2)
C27 Ti1 C25 C24 -79.4(2)
C26 Ti1 C25 C24 -117.4(3)
C24 C25 C26 C27 -0.7(4)
Ti1 C25 C26 C27 -63.6(2)
C24 C25 C26 Ti1 62.9(2)
O3 Ti1 C26 C25 -93.7(2)
O1 Ti1 C26 C25 31.7(2)
N1 Ti1 C26 C25 177.3(2)
N3 Ti1 C26 C25 104.0(2)
C28 Ti1 C26 C25 -78.5(2)
C24 Ti1 C26 C25 -36.8(2)
C27 Ti1 C26 C25 -114.9(3)
O3 Ti1 C26 C27 21.3(3)
O1 Ti1 C26 C27 146.56(19)
N1 Ti1 C26 C27 -67.7(2)
N3 Ti1 C26 C27 -141.1(2)
C28 Ti1 C26 C27 36.4(2)
C24 Ti1 C26 C27 78.1(2)
C25 Ti1 C26 C27 114.9(3)
C25 C26 C27 C28 1.0(4)
Ti1 C26 C27 C28 -63.5(2)
C25 C26 C27 Ti1 64.6(2)
O3 Ti1 C27 C28 -48.5(2)
O1 Ti1 C27 C28 64.4(3)
N1 Ti1 C27 C28 -133.2(2)
N3 Ti1 C27 C28 158.80(19)
C24 Ti1 C27 C28 38.1(2)
C25 Ti1 C27 C28 79.9(2)
C26 Ti1 C27 C28 117.2(3)
O3 Ti1 C27 C26 -165.77(19)
O1 Ti1 C27 C26 -52.9(3)
N1 Ti1 C27 C26 109.6(2)
N3 Ti1 C27 C26 41.6(2)
C28 Ti1 C27 C26 -117.2(3)
C24 Ti1 C27 C26 -79.1(2)
C25 Ti1 C27 C26 -37.4(2)
C26 C27 C28 C24 -1.0(4)
Ti1 C27 C28 C24 -66.1(2)
C26 C27 C28 Ti1 65.1(2)
C25 C24 C28 C27 0.6(4)
Ti1 C24 C28 C27 66.4(2)
C25 C24 C28 Ti1 -65.8(2)
O3 Ti1 C28 C27 133.5(2)
O1 Ti1 C28 C27 -139.71(19)
N1 Ti1 C28 C27 47.2(2)
N3 Ti1 C28 C27 -32.7(3)
C24 Ti1 C28 C27 -115.1(3)
C25 Ti1 C28 C27 -77.1(2)
C26 Ti1 C28 C27 -36.64(19)
O3 Ti1 C28 C24 -111.4(2)
O1 Ti1 C28 C24 -24.6(2)
N1 Ti1 C28 C24 162.3(2)
N3 Ti1 C28 C24 82.4(3)
C27 Ti1 C28 C24 115.1(3)
C25 Ti1 C28 C24 38.0(2)
C26 Ti1 C28 C24 78.5(2)
C57 N5 C51 C52 -179.8(3)
Ti2 N5 C51 C52 -3.5(5)
C57 N5 C51 C56 -0.8(3)
Ti2 N5 C51 C56 175.4(2)
N5 C51 C52 C53 175.5(3)
C56 C51 C52 C53 -3.3(5)
C51 C52 C53 C54 1.6(5)
C52 C53 C54 C55 1.3(6)
C53 C54 C55 C56 -2.4(6)
C57 N6 C56 C51 -0.3(4)
C57 N6 C56 C55 176.9(4)
N5 C51 C56 N6 0.7(4)
C52 C51 C56 N6 179.8(3)
N5 C51 C56 C55 -176.8(3)
C52 C51 C56 C55 2.3(5)
C54 C55 C56 N6 -176.2(4)
C54 C55 C56 C51 0.6(5)
C51 N5 C57 N6 0.7(4)
Ti2 N5 C57 N6 -176.4(2)
C51 N5 C57 C58 177.8(3)
Ti2 N5 C57 C58 0.7(4)
C56 N6 C57 N5 -0.2(4)
C56 N6 C57 C58 -177.1(3)
C66 N7 C58 C59 4.1(5)
Ti2 N7 C58 C59 -172.1(3)
C66 N7 C58 C57 -178.6(3)
Ti2 N7 C58 C57 5.1(3)
N5 C57 C58 N7 -4.0(4)
N6 C57 C58 N7 172.7(3)
N5 C57 C58 C59 173.3(3)
N6 C57 C58 C59 -10.1(5)
N7 C58 C59 C60 0.0(5)
C57 C58 C59 C60 -177.0(3)
C58 C59 C60 C61 -1.3(5)
C59 C60 C61 C66 -1.4(5)
C59 C60 C61 C62 177.9(3)
C66 C61 C62 C63 -0.3(5)
C60 C61 C62 C63 -179.6(3)
C61 C62 C63 C64 -4.3(5)
C62 C63 C64 C65 4.2(5)
C63 C64 C65 C66 0.6(5)
C63 C64 C65 C67 -173.6(3)
C58 N7 C66 C61 -6.6(4)
Ti2 N7 C66 C61 169.3(2)
C58 N7 C66 C65 174.6(3)
Ti2 N7 C66 C65 -9.6(4)
C60 C61 C66 N7 5.4(4)
C62 C61 C66 N7 -173.9(3)
C60 C61 C66 C65 -175.7(3)
C62 C61 C66 C65 5.0(4)
C64 C65 C66 N7 173.8(3)
C67 C65 C66 N7 -12.3(4)
C64 C65 C66 C61 -5.0(4)
C67 C65 C66 C61 168.9(3)
C68 N8 C67 O2 -5.7(5)
C68 N8 C67 C65 173.5(3)
Ti2 O2 C67 N8 -126.3(3)
Ti2 O2 C67 C65 54.6(4)
C64 C65 C67 N8 -10.1(5)
C66 C65 C67 N8 176.1(3)
C64 C65 C67 O2 169.1(3)
C66 C65 C67 O2 -4.8(4)
C67 N8 C68 C69 109.1(4)
C67 N8 C68 C73 -79.1(5)
C73 C68 C69 F3 179.1(3)
N8 C68 C69 F3 -8.6(5)
C73 C68 C69 C70 -0.6(5)
N8 C68 C69 C70 171.7(4)
F3 C69 C70 C71 179.1(4)
C68 C69 C70 C71 -1.2(6)
C69 C70 C71 C72 2.0(6)
C70 C71 C72 C73 -1.1(7)
C71 C72 C73 F4 179.0(4)
C71 C72 C73 C68 -0.8(6)
C69 C68 C73 F4 -178.2(3)
N8 C68 C73 F4 9.3(5)
C69 C68 C73 C72 1.6(6)
N8 C68 C73 C72 -170.8(4)
O3 Ti2 C74 C75 -134.2(2)
O2 Ti2 C74 C75 2.3(3)
N5 Ti2 C74 C75 149.0(3)
N7 Ti2 C74 C75 75.7(2)
C77 Ti2 C74 C75 -77.8(3)
C78 Ti2 C74 C75 -116.4(4)
C76 Ti2 C74 C75 -35.8(2)
O3 Ti2 C74 C78 -17.8(3)
O2 Ti2 C74 C78 118.7(3)
N5 Ti2 C74 C78 -94.6(3)
N7 Ti2 C74 C78 -167.9(3)
C77 Ti2 C74 C78 38.5(3)
C76 Ti2 C74 C78 80.6(3)
C75 Ti2 C74 C78 116.4(4)
C78 C74 C75 C76 0.3(5)
Ti2 C74 C75 C76 63.5(3)
C78 C74 C75 Ti2 -63.1(3)
O3 Ti2 C75 C76 -40.5(4)
O2 Ti2 C75 C76 63.9(3)
N5 Ti2 C75 C76 -150.3(2)
N7 Ti2 C75 C76 140.8(3)
C77 Ti2 C75 C76 -37.7(3)
C78 Ti2 C75 C76 -80.5(3)
C74 Ti2 C75 C76 -117.8(4)
O3 Ti2 C75 C74 77.3(3)
O2 Ti2 C75 C74 -178.2(2)
N5 Ti2 C75 C74 -32.5(3)
N7 Ti2 C75 C74 -101.4(3)
C77 Ti2 C75 C74 80.1(3)
C78 Ti2 C75 C74 37.3(3)
C76 Ti2 C75 C74 117.8(4)
C74 C75 C76 C77 -1.2(5)
Ti2 C75 C76 C77 62.7(3)
C74 C75 C76 Ti2 -63.9(3)
O3 Ti2 C76 C75 155.2(2)
O2 Ti2 C76 C75 -116.2(2)
N5 Ti2 C76 C75 42.6(3)
N7 Ti2 C76 C75 -40.8(3)
C77 Ti2 C76 C75 116.5(4)
C78 Ti2 C76 C75 76.9(3)
C74 Ti2 C76 C75 35.7(2)
O3 Ti2 C76 C77 38.7(3)
O2 Ti2 C76 C77 127.3(3)
N5 Ti2 C76 C77 -73.9(4)
N7 Ti2 C76 C77 -157.3(3)
C78 Ti2 C76 C77 -39.5(3)
C74 Ti2 C76 C77 -80.8(3)
C75 Ti2 C76 C77 -116.5(4)
C75 C76 C77 C78 1.6(5)
Ti2 C76 C77 C78 66.9(3)
C75 C76 C77 Ti2 -65.4(3)
O3 Ti2 C77 C76 -145.8(3)
O2 Ti2 C77 C76 -54.4(3)
N5 Ti2 C77 C76 130.6(3)
N7 Ti2 C77 C76 33.5(5)
C78 Ti2 C77 C76 112.5(4)
C74 Ti2 C77 C76 75.4(3)
C75 Ti2 C77 C76 35.8(2)
O3 Ti2 C77 C78 101.6(3)
O2 Ti2 C77 C78 -166.9(3)
N5 Ti2 C77 C78 18.1(3)
N7 Ti2 C77 C78 -79.0(4)
C76 Ti2 C77 C78 -112.5(4)
C74 Ti2 C77 C78 -37.2(3)
C75 Ti2 C77 C78 -76.8(3)
C75 C74 C78 C77 0.6(5)
Ti2 C74 C78 C77 -64.4(3)
C75 C74 C78 Ti2 65.0(3)
C76 C77 C78 C74 -1.4(5)
Ti2 C77 C78 C74 66.7(3)
C76 C77 C78 Ti2 -68.0(3)
O3 Ti2 C78 C74 166.0(3)
O2 Ti2 C78 C74 -95.7(4)
N5 Ti2 C78 C74 81.0(3)
N7 Ti2 C78 C74 14.3(3)
C77 Ti2 C78 C74 -114.9(4)
C76 Ti2 C78 C74 -76.0(3)
C75 Ti2 C78 C74 -36.1(2)
O3 Ti2 C78 C77 -79.1(3)
O2 Ti2 C78 C77 19.2(4)
N5 Ti2 C78 C77 -164.1(3)
N7 Ti2 C78 C77 129.2(3)
C76 Ti2 C78 C77 38.9(3)
C74 Ti2 C78 C77 114.9(4)
C75 Ti2 C78 C77 78.8(3)

loop_
_platon_squeeze_void_nr
_platon_squeeze_void_average_x
_platon_squeeze_void_average_y
_platon_squeeze_void_average_z
_platon_squeeze_void_volume
_platon_squeeze_void_count_electrons
_platon_squeeze_void_content
1 0.003 0.581 0.003 1333 643 ' '
